data_2021413
loop_
_publ_author_name
'Gregorkiewitz M'
'Tudela D'

_publ_contact_author_email gregormigu@gmail.com
_publ_contact_author_name 'M Gregorkiewitz'
_publ_section_title
;
 STRUCTURE AND PSEUDOSYMMETRY OF TETRABROMOBIS(DIMETHYL SULFOXIDE)TIN(IV)
;
_journal_name_full 'Acta Crystallographica C'
_journal_page_first 210
_journal_page_last 213
_journal_volume 46
_journal_year 1990
_chemical_compound_source synthetic
_chemical_formula_sum 'C4 H12 Br4 O2 S2 Sn'
_chemical_formula_weight 594.6
_chemical_name_systematic
;
TETRABROMOBIS(DIMETHYL SULFOXIDE)TIN(IV)
;
_space_group_IT_number 14
_symmetry_Int_Tables_number 14
_symmetry_space_group_name_Hall '-P 2yn'
_symmetry_space_group_name_H-M 'P 1 21/n 1'
_cell_angle_alpha 90
_cell_angle_beta 91.11(1)
_cell_angle_gamma 90
_cell_formula_units_Z 4
_cell_length_a 7.7728(6)
_cell_length_b 14.676(2)
_cell_length_c 13.632(2)
_cell_volume 1554.8(3)
_diffrn_radiation_monochromator graphite
_diffrn_radiation_wavelength 0.71069
_exptl_absorpt_coefficient_mu 11.842
_exptl_crystal_density_diffrn 2.54
_exptl_crystal_density_meas 2.55(2)
_exptl_crystal_density_method 'floating krystal'
_exptl_crystal_F_000 1096
_pd_phase_name 'TETRABROMOBIS(DIMETHYL SULFOXIDE)TIN(IV)'
_refine_ls_R_factor_gt 0.076
_refine_ls_wR_factor_gt 0.047
_reflns_d_resolution_high 0.71069
_reflns_d_resolution_low 10.18
_reflns_limit_h_max 11
_reflns_limit_h_min -10
_reflns_limit_k_max 20
_reflns_limit_k_min 0
_reflns_limit_l_max 19
_reflns_limit_l_min 0
_reflns_number_gt 1260
_reflns_number_total 4835
_cod_data_source_file gregorkiewitz90SnBr4C2H6O5LC.txt
_cod_data_source_block VESTA_phase_1
_cod_original_cell_volume 1554.8(5)
_cod_original_sg_symbol_H-M 'P 21/n'
_cod_original_formula_sum 'Sn Br4 (C2 H6 OS)2'
_cod_database_code 2021413

loop_
_symmetry_equiv_pos_as_xyz
'x, y, z'
'-x, -y, -z'
'1/2+x, 1/2-y, 1/2+z'
'1/2-x, 1/2+y, 1/2-z'

loop_
_atom_site_label
_atom_site_occupancy
_atom_site_fract_x
_atom_site_fract_y
_atom_site_fract_z
_atom_site_adp_type
_atom_site_U_iso_or_equiv
_atom_site_type_symbol
Sn 1.0 0.4978(3) 0.3460(1) 0.7679(1) Uiso 0.0423(4) Sn
Br1 1.0 0.2838(4) 0.3365(2) 0.9056(2) Uiso 0.0821(10) Br
Br2 1.0 0.7110(4) 0.3314(2) 0.6291(2) Uiso 0.0792(9) Br
Br3 1.0 0.6667(4) 0.4741(2) 0.8484(2) Uiso 0.0705(9) Br
Br4 1.0 0.2932(4) 0.4434(2) 0.6638(2) Uiso 0.0694(9) Br
S1 1.0 0.7082(9) 0.1638(5) 0.8259(6) Uiso 0.0748(23) S
S2 1.0 0.3307(9) 0.2028(4) 0.6129(5) Uiso 0.0605(21) S
O1 1.0 0.6517(20) 0.2552(9) 0.8640(12) Uiso 0.0664(52) O
O2 1.0 0.3759(19) 0.2224(10) 0.7173(11) Uiso 0.0651(50) O
C3 1.0 0.9144(27) 0.1580(19) 0.8785(19) Uiso 0.0916(89) C
C4 1.0 0.5852(37) 0.0867(16) 0.9007(20) Uiso 0.0833(103) C
C5 1.0 0.4178(34) 0.0953(17) 0.5909(20) Uiso 0.0923(118) C
C6 1.0 0.1154(30) 0.1726(21) 0.6160(17) Uiso 0.0771(97) C
H31 1.0 0.9500 0.0919 0.8511 Uiso 0.1315(253) H
H32 1.0 0.9378 0.1601 0.9573 Uiso 0.1315(253) H
H33 1.0 0.9823 0.2106 0.8432 Uiso 0.1315(253) H
H51 1.0 0.5527 0.1140 0.5769 Uiso 0.1315(253) H
H52 1.0 0.3577 0.0797 0.5199 Uiso 0.1315(253) H
H53 1.0 0.4138 0.0389 0.6380 Uiso 0.1315(253) H
H41 1.0 0.6517 0.0246 0.8835 Uiso 0.1315(253) H
H42 1.0 0.4510 0.0806 0.8812 Uiso 0.1315(253) H
H43 1.0 0.6000 0.1016 0.9778 Uiso 0.1315(253) H
H61 1.0 0.0727 0.2415 0.6238 Uiso 0.1315(253) H
H62 1.0 0.1124 0.1383 0.6864 Uiso 0.1315(253) H
H63 1.0 0.0323 0.1367 0.5645 Uiso 0.1315(253) H

loop_
_atom_site_aniso_label
_atom_site_aniso_U_11
_atom_site_aniso_U_22
_atom_site_aniso_U_33
_atom_site_aniso_U_23
_atom_site_aniso_U_13
_atom_site_aniso_U_12
Sn 0.0429 0.0336 0.0497 -0.0023 -0.0017 0.0033
Br1 0.0718 0.1075 0.0659 0.0084 0.0170 -0.0132
Br2 0.0640 0.0925 0.0803 -0.0167 0.0215 0.0033
Br3 0.0848 0.0594 0.0663 -0.0003 -0.0175 -0.0188
Br4 0.0742 0.0710 0.0617 0.0050 -0.0199 0.0200
S1 0.0709 0.0589 0.0918 0.0033 -0.0125 0.0002
S2 0.0597 0.0599 0.0593 -0.0160 -0.0051 -0.0075
O1 0.0960 0.0693 0.0300 -0.0021 -0.0008 -0.0025
O2 0.0626 0.0471 0.0891 -0.0394 -0.0171 0.0138
